data_2200372
loop_
_publ_author_name
'Kolev, Tsonko'
'Glavcheva, Zornitza '
'Yancheva, Denitsa'
'Sch\"urmann, Markus'
'Kleb, Dirk-Christian'
'Preut, Hans'
'Bleckmann, Paul'

_publ_section_title 2-{3-[2-(4-Hydroxyphenyl)vinyl]-5,5-dimethylcyclohex-2-en-1-ylidene}malononitrile
_journal_issue 6
_journal_name_full 'Acta Crystallographica Section E'
_journal_page_first o561
_journal_page_last o562
_journal_paper_doi 10.1107/S1600536801008480
_journal_volume 57
_journal_year 2001
_chemical_formula_iupac 'C19 H18 N2 O'
_chemical_formula_moiety 'C19 H18 N2 O'
_chemical_formula_sum 'C19 H18 N2 O'
_chemical_formula_weight 290.35
_chemical_name_systematic
;
?
;
_space_group_IT_number 33
_symmetry_cell_setting orthorhombic
_symmetry_space_group_name_Hall 'P 2c -2n'
_symmetry_space_group_name_H-M 'P n a 21'
_audit_creation_method SHELXL-97
_cell_angle_alpha 90.00
_cell_angle_beta 90.00
_cell_angle_gamma 90.00
_cell_formula_units_Z 4
_cell_length_a 15.4413(3)
_cell_length_b 10.9988(3)
_cell_length_c 9.5699(2)
_cell_measurement_reflns_used 10060
_cell_measurement_temperature 291.0(10)
_cell_measurement_theta_max 27.4
_cell_measurement_theta_min 3.1
_cell_volume 1625.31(6)
_computing_cell_refinement
;
DENZO and SCALEPACK (Otwinowski & Minor, 1997)
;
_computing_data_collection 'COLLECT (Nonius, 1998)'
_computing_data_reduction
;
DENZO and SCALEPACK
;
_computing_molecular_graphics 'SHELXTL-Plus (Sheldrick, 1991)'
_computing_publication_material 'SHELXL97 and PARST95 (Nardelli, 1995)'
_computing_structure_refinement 'SHELXL97 (Sheldrick, 1997)'
_computing_structure_solution 'SHELXS97 (Sheldrick, 1990)'
_diffrn_ambient_temperature 291.0(10)
_diffrn_detector_area_resol_mean '19 vertical, 18 horizontal'
_diffrn_measured_fraction_theta_full .977
_diffrn_measured_fraction_theta_max .977
_diffrn_measurement_device_type 'Nonius KappaCCD'
_diffrn_measurement_method
;
201 frames via \w-rotation (\D\w=1%) and two times 20 s per frame
(two sets at different \k-angles)
;
_diffrn_radiation_monochromator graphite
_diffrn_radiation_source 'fine-focus sealed tube'
_diffrn_radiation_type MoK\a
_diffrn_radiation_wavelength .71073
_diffrn_reflns_av_R_equivalents .032
_diffrn_reflns_av_sigmaI/netI .0428
_diffrn_reflns_limit_h_max 19
_diffrn_reflns_limit_h_min -19
_diffrn_reflns_limit_k_max 14
_diffrn_reflns_limit_k_min -14
_diffrn_reflns_limit_l_max 12
_diffrn_reflns_limit_l_min -12
_diffrn_reflns_number 1921
_diffrn_reflns_theta_full 27.4
_diffrn_reflns_theta_max 27.4
_diffrn_reflns_theta_min 3.1
_diffrn_standards_decay_% 0
_diffrn_standards_number 0
_exptl_absorpt_coefficient_mu .07
_exptl_absorpt_correction_type none
_exptl_crystal_colour red
_exptl_crystal_density_diffrn 1.187
_exptl_crystal_density_method 'not measured'
_exptl_crystal_description block
_exptl_crystal_F_000 616
_exptl_crystal_size_max .25
_exptl_crystal_size_mid .23
_exptl_crystal_size_min .23
_refine_diff_density_max .12
_refine_diff_density_min -.11
_refine_ls_extinction_coef .017(3)
_refine_ls_extinction_method SHELXL97
_refine_ls_goodness_of_fit_ref .99
_refine_ls_hydrogen_treatment constr
_refine_ls_matrix_type full
_refine_ls_number_parameters 203
_refine_ls_number_reflns 1921
_refine_ls_number_restraints 1
_refine_ls_restrained_S_all .99
_refine_ls_R_factor_all .077
_refine_ls_R_factor_gt .039
_refine_ls_shift/su_max <0.001
_refine_ls_shift/su_mean .000
_refine_ls_structure_factor_coef Fsqd
_refine_ls_weighting_details 'calc w = 1/[\s^2^(Fo^2^)+(0.0555P)^2^] where P = (Fo^2^+2Fc^2^)/3'
_refine_ls_weighting_scheme calc
_refine_ls_wR_factor_ref .095
_reflns_number_gt 1302
_reflns_number_total 1921
_reflns_threshold_expression I>2\s(I)
_cod_data_source_file ya6027.cif
_cod_data_source_block I
_cod_database_code 2200372
_cod_database_fobs_code 2200372

loop_
_symmetry_equiv_pos_as_xyz
'x, y, z'
'-x, -y, z+1/2'
'x+1/2, -y+1/2, z'
'-x+1/2, y+1/2, z+1/2'

loop_
_atom_site_label
_atom_site_fract_x
_atom_site_fract_y
_atom_site_fract_z
_atom_site_U_iso_or_equiv
_atom_site_adp_type
_atom_site_calc_flag
_atom_site_refinement_flags
_atom_site_occupancy
_atom_site_disorder_assembly
_atom_site_disorder_group
_atom_site_type_symbol
O1 .54750(10) .15514(18) .5395(2) .0749(6) Uani d . 1 . . O
H1 .5783 .1870 .5989 .112 Uiso calc R 1 . . H
N1 .83970(17) -.2503(2) -.7355(3) .0753(7) Uani d . 1 . . N
N2 .58520(17) -.2233(2) -.5335(3) .0827(7) Uani d . 1 . . N
C1 .69221(13) .04293(19) .1955(2) .0426(5) Uani d . 1 . . C
C2 .73123(13) .09715(19) .3099(2) .0468(6) Uani d . 1 . . C
H2 .7909 .1082 .3089 .056 Uiso calc R 1 . . H
C3 .68509(14) .1355(2) .4254(2) .0478(5) Uani d . 1 . . C
H3 .7134 .1725 .4999 .057 Uiso calc R 1 . . H
C4 .59748(13) .1186(2) .4293(2) .0509(6) Uani d . 1 . . C
C5 .55606(15) .0642(3) .3172(3) .0652(7) Uani d . 1 . . C
H5 .4964 .0528 .3198 .078 Uiso calc R 1 . . H
C6 .60214(14) .0271(2) .2025(3) .0592(7) Uani d . 1 . . C
H6 .5733 -.0092 .1282 .071 Uiso calc R 1 . . H
C7 .74379(14) .00947(19) .0751(2) .0444(5) Uani d . 1 . . C
H7 .8034 .0162 .0862 .053 Uiso calc R 1 . . H
C8 .71726(14) -.0297(2) -.0493(2) .0465(6) Uani d . 1 . . C
H8 .6579 -.0391 -.0617 .056 Uiso calc R 1 . . H
C9 .77203(13) -.05884(18) -.1669(2) .0416(5) Uani d . 1 . . C
C10 .73713(13) -.10251(19) -.2865(2) .0454(5) Uani d . 1 . . C
H10 .6772 -.1086 -.2922 .054 Uiso calc R 1 . . H
C11 .78721(13) -.13980(19) -.4043(2) .0428(5) Uani d . 1 . . C
C12 .88379(13) -.1336(2) -.3922(3) .0552(6) Uani d . 1 . . C
H12A .9082 -.1208 -.4845 .066 Uiso calc R 1 . . H
H12B .9051 -.2110 -.3579 .066 Uiso calc R 1 . . H
C13 .91548(13) -.0324(2) -.2950(2) .0504(6) Uani d . 1 . . C
C14 .86870(13) -.0443(2) -.1551(2) .0453(5) Uani d . 1 . . C
H14A .8920 -.1141 -.1057 .054 Uiso calc R 1 . . H
H14B .8809 .0273 -.0994 .054 Uiso calc R 1 . . H
C15 .74921(14) -.18608(19) -.5220(2) .0479(6) Uani d . 1 . . C
C16 .79921(16) -.2226(2) -.6404(3) .0542(6) Uani d . 1 . . C
C17 .65798(18) -.2053(2) -.5306(3) .0544(6) Uani d . 1 . . C
C18 1.01269(15) -.0488(3) -.2716(3) .0791(9) Uani d . 1 . . C
H18A 1.0423 -.0448 -.3597 .119 Uiso calc R 1 . . H
H18B 1.0232 -.1263 -.2289 .119 Uiso calc R 1 . . H
H18C 1.0336 .0146 -.2115 .119 Uiso calc R 1 . . H
C19 .89807(17) .0923(2) -.3597(3) .0710(7) Uani d . 1 . . C
H19A .8367 .1044 -.3685 .107 Uiso calc R 1 . . H
H19B .9245 .0964 -.4504 .107 Uiso calc R 1 . . H
H19C .9221 .1545 -.3008 .107 Uiso calc R 1 . . H

loop_
_atom_site_aniso_label
_atom_site_aniso_U_11
_atom_site_aniso_U_22
_atom_site_aniso_U_33
_atom_site_aniso_U_12
_atom_site_aniso_U_13
_atom_site_aniso_U_23
O1 .0675(10) .1041(14) .0531(11) -.0104(10) .0201(9) -.0254(10)
N1 .0944(17) .0894(15) .0420(13) -.0080(12) .0055(13) -.0218(12)
N2 .0766(16) .0971(18) .0743(17) -.0156(13) -.0113(15) -.0127(14)
C1 .0457(12) .0476(12) .0343(13) -.0012(9) .0037(10) -.0037(10)
C2 .0425(11) .0571(13) .0407(14) .0006(10) -.0011(11) -.0034(11)
C3 .0547(13) .0551(13) .0337(12) .0009(10) -.0031(11) -.0097(11)
C4 .0536(15) .0588(14) .0402(14) -.0019(10) .0149(12) -.0075(11)
C5 .0458(13) .0960(19) .0539(17) -.0160(12) .0098(14) -.0177(15)
C6 .0514(13) .0843(17) .0419(15) -.0173(11) .0042(12) -.0168(14)
C7 .0444(11) .0528(13) .0361(13) -.0003(9) .0016(10) -.0007(10)
C8 .0449(11) .0583(14) .0364(14) -.0036(10) .0034(11) -.0079(10)
C9 .0466(11) .0451(11) .0330(12) .0015(9) .0014(11) -.0031(10)
C10 .0464(11) .0528(13) .0369(12) -.0026(9) -.0021(11) -.0064(11)
C11 .0542(12) .0414(11) .0327(12) -.0024(9) .0015(11) -.0023(10)
C12 .0542(12) .0713(16) .0400(14) .0005(11) .0060(11) -.0138(12)
C13 .0467(12) .0679(15) .0367(13) -.0072(10) .0045(11) -.0110(12)
C14 .0475(12) .0532(13) .0352(13) -.0001(9) .0007(10) -.0055(11)
C15 .0625(14) .0471(13) .0341(13) -.0061(10) -.0010(12) -.0055(11)
C16 .0719(16) .0554(14) .0354(14) -.0072(11) -.0041(13) -.0092(12)
C17 .0690(18) .0550(14) .0392(14) -.0085(11) -.0074(13) -.0059(11)
C18 .0472(13) .135(3) .0550(18) -.0085(15) .0070(14) -.0223(18)
C19 .0890(17) .0771(17) .0470(16) -.0217(13) .0105(14) .0007(15)

loop_
_atom_type_symbol
_atom_type_description
_atom_type_scat_dispersion_real
_atom_type_scat_dispersion_imag
_atom_type_scat_source
C C .0033 .0016 'International Tables Vol C Tables 4.2.6.8 and 6.1.1.4'
H H .0000 .0000 'International Tables Vol C Tables 4.2.6.8 and 6.1.1.4'
N N .0061 .0033 'International Tables Vol C Tables 4.2.6.8 and 6.1.1.4'
O O .0106 .0060 'International Tables Vol C Tables 4.2.6.8 and 6.1.1.4'

loop_
_geom_angle_atom_site_label_1
_geom_angle_atom_site_label_2
_geom_angle_atom_site_label_3
_geom_angle
C4 O1 H1 109.5
C2 C1 C6 116.51(19)
C2 C1 C7 119.96(17)
C6 C1 C7 123.50(19)
C3 C2 C1 122.69(18)
C3 C2 H2 118.7
C1 C2 H2 118.7
C4 C3 C2 119.4(2)
C4 C3 H3 120.3
C2 C3 H3 120.3
C3 C4 O1 122.7(2)
C3 C4 C5 119.7(2)
O1 C4 C5 117.64(18)
C6 C5 C4 120.6(2)
C6 C5 H5 119.7
C4 C5 H5 119.7
C5 C6 C1 121.1(2)
C5 C6 H6 119.5
C1 C6 H6 119.5
C8 C7 C1 128.66(18)
C8 C7 H7 115.7
C1 C7 H7 115.7
C7 C8 C9 126.08(19)
C7 C8 H8 117.0
C9 C8 H8 117.0
C10 C9 C8 120.31(17)
C10 C9 C14 119.74(19)
C8 C9 C14 119.91(19)
C9 C10 C11 123.66(18)
C9 C10 H10 118.2
C11 C10 H10 118.2
C15 C11 C10 121.65(17)
C15 C11 C12 120.49(19)
C10 C11 C12 117.76(18)
C11 C12 C13 113.46(18)
C11 C12 H12A 108.9
C13 C12 H12A 108.9
C11 C12 H12B 108.9
C13 C12 H12B 108.9
H12A C12 H12B 107.7
C14 C13 C18 109.04(19)
C14 C13 C19 110.42(19)
C18 C13 C19 109.7(2)
C14 C13 C12 108.62(18)
C18 C13 C12 108.51(18)
C19 C13 C12 110.5(2)
C9 C14 C13 114.35(19)
C9 C14 H14A 108.7
C13 C14 H14A 108.7
C9 C14 H14B 108.7
C13 C14 H14B 108.7
H14A C14 H14B 107.6
C11 C15 C17 121.8(2)
C11 C15 C16 121.73(19)
C17 C15 C16 116.4(2)
N1 C16 C15 179.0(3)
N2 C17 C15 177.6(3)
C13 C18 H18A 109.5
C13 C18 H18B 109.5
H18A C18 H18B 109.5
C13 C18 H18C 109.5
H18A C18 H18C 109.5
H18B C18 H18C 109.5
C13 C19 H19A 109.5
C13 C19 H19B 109.5
H19A C19 H19B 109.5
C13 C19 H19C 109.5
H19A C19 H19C 109.5
H19B C19 H19C 109.5

loop_
_geom_bond_atom_site_label_1
_geom_bond_atom_site_label_2
_geom_bond_site_symmetry_2
_geom_bond_distance
_geom_bond_publ_flag
O1 C4 . 1.368(3) ?
O1 H1 . .820 ?
N1 C16 . 1.145(3) ?
N2 C17 . 1.141(3) ?
C1 C2 . 1.385(3) ?
C1 C6 . 1.403(3) ?
C1 C7 . 1.448(3) ?
C2 C3 . 1.381(3) ?
C2 H2 . .930 ?
C3 C4 . 1.366(3) ?
C3 H3 . .930 ?
C4 C5 . 1.385(3) ?
C5 C6 . 1.370(3) ?
C5 H5 . .930 ?
C6 H6 . .930 ?
C7 C8 . 1.330(3) ?
C7 H7 . .930 ?
C8 C9 . 1.444(3) ?
C8 H8 . .930 ?
C9 C10 . 1.353(3) ?
C9 C14 . 1.505(3) ?
C10 C11 . 1.427(3) ?
C10 H10 . .930 ?
C11 C15 . 1.368(3) ?
C11 C12 . 1.497(3) ?
C12 C13 . 1.531(3) ?
C12 H12A . .970 ?
C12 H12B . .970 ?
C13 C14 . 1.527(3) ?
C13 C18 . 1.528(3) ?
C13 C19 . 1.529(4) ?
C14 H14A . .970 ?
C14 H14B . .970 ?
C15 C17 . 1.427(4) ?
C15 C16 . 1.429(4) ?
C18 H18A . .960 ?
C18 H18B . .960 ?
C18 H18C . .960 ?
C19 H19A . .960 ?
C19 H19B . .960 ?
C19 H19C . .960 ?

loop_
_geom_hbond_atom_site_label_D
_geom_hbond_atom_site_label_H
_geom_hbond_atom_site_label_A
_geom_hbond_site_symmetry_A
_geom_hbond_distance_DH
_geom_hbond_distance_HA
_geom_hbond_distance_DA
_geom_hbond_angle_DHA
O1 H1 N1 4_656 .82 2.14 2.958(3) 173.3

loop_
_geom_torsion_atom_site_label_1
_geom_torsion_atom_site_label_2
_geom_torsion_atom_site_label_3
_geom_torsion_atom_site_label_4
_geom_torsion
C6 C1 C2 C3 -.7(3)
C7 C1 C2 C3 177.37(19)
C1 C2 C3 C4 .8(3)
C2 C3 C4 O1 -179.4(2)
C2 C3 C4 C5 -.5(3)
C3 C4 C5 C6 .1(4)
O1 C4 C5 C6 179.0(2)
C4 C5 C6 C1 .0(4)
C2 C1 C6 C5 .2(3)
C7 C1 C6 C5 -177.7(2)
C2 C1 C7 C8 -171.4(2)
C6 C1 C7 C8 6.5(4)
C1 C7 C8 C9 178.3(2)
C7 C8 C9 C10 177.4(2)
C7 C8 C9 C14 -.7(3)
C8 C9 C10 C11 -176.37(19)
C14 C9 C10 C11 1.7(3)
C9 C10 C11 C15 178.5(2)
C9 C10 C11 C12 2.0(3)
C15 C11 C12 C13 153.2(2)
C10 C11 C12 C13 -30.2(3)
C11 C12 C13 C14 52.0(3)
C11 C12 C13 C18 170.4(2)
C11 C12 C13 C19 -69.2(3)
C10 C9 C14 C13 23.2(3)
C8 C9 C14 C13 -158.7(2)
C18 C13 C14 C9 -166.7(2)
C19 C13 C14 C9 72.7(2)
C12 C13 C14 C9 -48.6(3)
C10 C11 C15 C17 -3.2(3)
C12 C11 C15 C17 173.1(2)
C10 C11 C15 C16 179.5(2)
C12 C11 C15 C16 -4.1(3)

loop_
_cod_related_entry_id
_cod_related_entry_database
_cod_related_entry_code
1 ChemSpider 30654616
